data_1557486
loop_
_publ_author_name
'Ranjan, Subham'
'Devarapalli, Ramesh'
'Kundu, Sudeshna'
'Saha, Subhankar'
'Deolka, Shubham'
'Vangala, Venu R.'
'Reddy, C. Malla'

_publ_section_title
;
 Isomorphism: `molecular similarity to crystal structure similarity' in
 multicomponent forms of analgesic drugs tolfenamic and mefenamic acid
;
_journal_issue 2
_journal_name_full IUCrJ
_journal_page_first 173
_journal_page_last 183
_journal_paper_doi 10.1107/S205225251901604X
_journal_volume 7
_journal_year 2020
_chemical_formula_moiety 'C15 H14 N O2, C7 H11 N2'
_chemical_formula_sum 'C22 H25 N3 O2'
_chemical_formula_weight 363.45
_space_group_crystal_system triclinic
_space_group_IT_number 2
_space_group_name_Hall '-P 1'
_space_group_name_H-M_alt 'P -1'
_atom_sites_solution_hydrogens mixed
_atom_sites_solution_primary dual
_audit_creation_date 2019-10-09
_audit_creation_method
;
Olex2 1.3
(compiled 2019.09.11 svn.r3662 for OlexSys, GUI svn.r5938)
;
_cell_angle_alpha 87.515(7)
_cell_angle_beta 78.596(8)
_cell_angle_gamma 74.174(8)
_cell_formula_units_Z 2
_cell_length_a 7.7575(8)
_cell_length_b 9.4727(7)
_cell_length_c 13.3076(13)
_cell_measurement_reflns_used 2026
_cell_measurement_temperature 100.02(10)
_cell_measurement_theta_max 26.3260
_cell_measurement_theta_min 2.7090
_cell_volume 922.20(15)
_computing_cell_refinement 'CrysAlisPro 1.171.38.41 (Rigaku OD, 2015)'
_computing_data_collection 'CrysAlisPro 1.171.38.41 (Rigaku OD, 2015)'
_computing_data_reduction 'CrysAlisPro 1.171.38.41 (Rigaku OD, 2015)'
_computing_molecular_graphics 'Olex2 1.3 (Dolomanov et al., 2009)'
_computing_publication_material 'Olex2 1.3 (Dolomanov et al., 2009)'
_computing_structure_refinement 'ShelXL 2018/3 (Sheldrick, 2015)'
_computing_structure_solution 'SHELXT 2014/4 (Sheldrick, 2014)'
_diffrn_ambient_environment N~2~
_diffrn_ambient_temperature 100.02(10)
_diffrn_detector 'CCD plate'
_diffrn_detector_area_resol_mean 7.9580
_diffrn_detector_type Eos
_diffrn_measured_fraction_theta_full 0.996
_diffrn_measured_fraction_theta_max 0.996
_diffrn_measurement_details
;
List of Runs (angles in degrees, time in seconds):

  # Type    Start    End  Width  t~exp~   \w     \q     \k     \f   Frames
--------------------------------------------------------------------------
  1  \w     64.00 102.00   1.00    4.75    --   27.86  57.00  90.00   38
  2  \w     38.00 122.00   1.00    4.75    --   27.86 178.00   0.00   84
  3  \w     85.00 111.00   1.00    4.75    --   27.86 178.00  90.00   26
  4  \w    -24.00  64.00   1.00    4.75    --   27.86 -38.00 -90.00   88
  5  \w    -42.00  44.00   1.00    4.75    --   27.86 -57.00 150.00   86
  6  \w    -57.00  68.00   1.00    4.75    --   27.86 -77.00  60.00  125
;
_diffrn_measurement_device 'four-circle diffractometer'
_diffrn_measurement_device_type 'SuperNova, Dual, Cu at zero, Eos'
_diffrn_measurement_method '\w scans'
_diffrn_orient_matrix_type 'CrysAlisPro convention (1999,Acta A55,543-557)'
_diffrn_orient_matrix_UB_11 0.0225790000
_diffrn_orient_matrix_UB_12 0.0526960000
_diffrn_orient_matrix_UB_13 -0.0359971000
_diffrn_orient_matrix_UB_21 -0.0711729000
_diffrn_orient_matrix_UB_22 0.0559473000
_diffrn_orient_matrix_UB_23 0.0283113000
_diffrn_orient_matrix_UB_31 0.0617055000
_diffrn_orient_matrix_UB_32 0.0122929000
_diffrn_orient_matrix_UB_33 0.0293180000
_diffrn_radiation_monochromator mirror
_diffrn_radiation_probe x-ray
_diffrn_radiation_type 'Mo K\a'
_diffrn_radiation_wavelength 0.71073
_diffrn_reflns_av_R_equivalents 0.0264
_diffrn_reflns_av_unetI/netI 0.0542
_diffrn_reflns_Laue_measured_fraction_full 0.996
_diffrn_reflns_Laue_measured_fraction_max 0.996
_diffrn_reflns_limit_h_max 9
_diffrn_reflns_limit_h_min -6
_diffrn_reflns_limit_k_max 11
_diffrn_reflns_limit_k_min -9
_diffrn_reflns_limit_l_max 16
_diffrn_reflns_limit_l_min -14
_diffrn_reflns_number 5455
_diffrn_reflns_point_group_measured_fraction_full 0.996
_diffrn_reflns_point_group_measured_fraction_max 0.996
_diffrn_reflns_theta_full 25.242
_diffrn_reflns_theta_max 25.349
_diffrn_reflns_theta_min 2.235
_diffrn_source 'micro-focus sealed X-ray tube'
_diffrn_source_type 'SuperNova (Mo) X-ray Source'
_exptl_absorpt_coefficient_mu 0.085
_exptl_absorpt_correction_T_max 1.00000
_exptl_absorpt_correction_T_min 0.84630
_exptl_absorpt_correction_type multi-scan
_exptl_absorpt_process_details
;
CrysAlisPro 1.171.38.41 (Rigaku Oxford Diffraction, 2015)
Empirical absorption correction using spherical harmonics,
 implemented in SCALE3 ABSPACK scaling algorithm.
;
_exptl_crystal_colour colourless
_exptl_crystal_colour_primary colourless
_exptl_crystal_density_diffrn 1.309
_exptl_crystal_description block
_exptl_crystal_F_000 388
_exptl_crystal_size_max 0.34
_exptl_crystal_size_mid 0.25
_exptl_crystal_size_min 0.13
_refine_diff_density_max 0.209
_refine_diff_density_min -0.192
_refine_diff_density_rms 0.045
_refine_ls_extinction_method none
_refine_ls_goodness_of_fit_ref 1.104
_refine_ls_hydrogen_treatment constr
_refine_ls_matrix_type full
_refine_ls_number_parameters 341
_refine_ls_number_reflns 3361
_refine_ls_number_restraints 3
_refine_ls_restrained_S_all 1.105
_refine_ls_R_factor_all 0.0779
_refine_ls_R_factor_gt 0.0621
_refine_ls_shift/su_max 0.000
_refine_ls_shift/su_mean 0.000
_refine_ls_structure_factor_coef Fsqd
_refine_ls_weighting_details 'w=1/[\s^2^(Fo^2^)+(0.0339P)^2^+0.6920P] where P=(Fo^2^+2Fc^2^)/3'
_refine_ls_weighting_scheme calc
_refine_ls_wR_factor_gt 0.1269
_refine_ls_wR_factor_ref 0.1361
_reflns_Friedel_coverage 0.000
_reflns_number_gt 2670
_reflns_number_total 3361
_reflns_threshold_expression 'I > 2\s(I)'
_cod_data_source_file ed5019.cif
_cod_data_source_block mfa-dmap_1-1
_cod_database_code 1557486
_shelx_shelxl_version_number 2018/3
_chemical_oxdiff_formula 'C H N O'
_shelx_space_group_comment
;
The symmetry employed for this shelxl refinement is uniquely defined
by the following loop, which should always be used as a source of
symmetry information in preference to the above space-group names.
They are only intended as comments.
;
_reflns_odcompleteness_completeness 99.65
_reflns_odcompleteness_iscentric 1
_reflns_odcompleteness_theta 26.32
_olex2_refinement_description
;
1. Fixed Uiso
 At 1.2 times of:
  All C(H) groups, All N(H) groups
 At 1.5 times of:
  All C(H,H,H) groups
2. Restrained distances
 N3-H3 = N1A-H1A = N1-H1
 0.87 with sigma of 0.02
3. Others
 Sof(N1A)=Sof(H1A)=Sof(C23)=Sof(H23)=Sof(C24)=Sof(H24)=Sof(C25)=Sof(H25A)=
 Sof(H25B)=Sof(H25C)=Sof(C26)=Sof(H26A)=Sof(H26B)=Sof(H26C)=Sof(C27)=Sof(C28)=
 Sof(C29)=Sof(C30)=Sof(H30)=1-FVAR(1)
 Sof(N1)=Sof(H1)=Sof(C8)=Sof(C9)=Sof(C10)=Sof(C11)=Sof(H11)=Sof(C12)=Sof(H12)=
 Sof(C13)=Sof(H13)=Sof(C14)=Sof(H14A)=Sof(H14B)=Sof(H14C)=Sof(C15)=Sof(H15A)=
 Sof(H15B)=Sof(H15C)=FVAR(1)
4.a Fixed occupancy and ADP/Uiso:
 H1, H3, H1A
4.b Aromatic/amide H refined with riding coordinates:
 C4(H4), C5(H5), C6(H6), C7(H7), C11(H11), C12(H12), C13(H13), C17(H17),
 C18(H18), C19(H19), C20(H20), C23(H23), C24(H24), C30(H30)
4.c Idealised Me refined as rotating group:
 C14(H14A,H14B,H14C), C15(H15A,H15B,H15C), C21(H21A,H21B,H21C), C22(H22A,H22B,
 H22C), C25(H25A,H25B,H25C), C26(H26A,H26B,H26C)
;
_olex2_submission_special_instructions 'No special instructions were received'
_oxdiff_exptl_absorpt_empirical_details
;
Empirical correction (ABSPACK) includes:
- Absorption correction using spherical harmonics
- Frame scaling
;
_oxdiff_exptl_absorpt_empirical_full_max 1.395
_oxdiff_exptl_absorpt_empirical_full_min 0.745

loop_
_space_group_symop_operation_xyz
'x, y, z'
'-x, -y, -z'

loop_
_atom_site_label
_atom_site_type_symbol
_atom_site_fract_x
_atom_site_fract_y
_atom_site_fract_z
_atom_site_U_iso_or_equiv
_atom_site_adp_type
_atom_site_occupancy
_atom_site_site_symmetry_order
_atom_site_calc_flag
_atom_site_refinement_flags_posn
_atom_site_refinement_flags_adp
_atom_site_refinement_flags_occupancy
_atom_site_disorder_assembly
_atom_site_disorder_group
O1 O 0.4679(2) 0.53199(18) 0.22864(13) 0.0296(4) Uani 1 1 d . . . . .
O2 O 0.7171(2) 0.43478(19) 0.11148(12) 0.0296(4) Uani 1 1 d . . . . .
C1 C 0.6077(3) 0.4264(3) 0.19231(18) 0.0230(5) Uani 1 1 d . . . . .
C2 C 0.6369(3) 0.2859(3) 0.25118(17) 0.0219(5) Uani 1 1 d . . . . .
C3 C 0.5126(4) 0.2595(3) 0.3388(2) 0.0407(7) Uani 1 1 d . . . . .
C4 C 0.5514(4) 0.1204(3) 0.3842(2) 0.0400(7) Uani 1 1 d . . . . .
H4 H 0.469269 0.101023 0.440540 0.048 Uiso 1 1 calc R U . . .
C5 C 0.7071(3) 0.0130(3) 0.34758(18) 0.0271(6) Uani 1 1 d . . . . .
H5 H 0.728883 -0.078298 0.378744 0.032 Uiso 1 1 calc R U . . .
C6 C 0.8325(3) 0.0394(3) 0.26428(18) 0.0259(5) Uani 1 1 d . . . . .
H6 H 0.940019 -0.032442 0.240168 0.031 Uiso 1 1 calc R U . . .
C7 C 0.7948(3) 0.1742(3) 0.21794(17) 0.0235(5) Uani 1 1 d . . . . .
H7 H 0.878786 0.191460 0.161781 0.028 Uiso 1 1 calc R U . . .
N1 N 0.3736(5) 0.3768(4) 0.3920(3) 0.0280(9) Uani 0.657(6) 1 d D . P A 1
H1 H 0.354(6) 0.456(3) 0.358(3) 0.034 Uiso 0.6575 1 d D U P A 1
C8 C 0.2511(6) 0.3613(5) 0.4844(5) 0.0253(12) Uani 0.657(6) 1 d . . P A 1
C9 C 0.1074(6) 0.2968(4) 0.4828(4) 0.0232(11) Uani 0.657(6) 1 d . . P A 1
C10 C -0.0148(8) 0.2938(8) 0.5755(6) 0.0243(13) Uani 0.657(6) 1 d . . P A 1
C11 C 0.0052(7) 0.3495(5) 0.6638(6) 0.0248(13) Uani 0.657(6) 1 d . . P A 1
H11 H -0.079288 0.347876 0.723764 0.030 Uiso 0.657(6) 1 calc R U P A 1
C12 C 0.1492(5) 0.4085(4) 0.6657(3) 0.0281(11) Uani 0.657(6) 1 d . . P A 1
H12 H 0.163719 0.444396 0.726593 0.034 Uiso 0.657(6) 1 calc R U P A 1
C13 C 0.2715(10) 0.4131(13) 0.5750(9) 0.0271(18) Uani 0.657(6) 1 d . . P A 1
H13 H 0.369229 0.452040 0.575512 0.033 Uiso 0.657(6) 1 calc R U P A 1
C14 C 0.083(2) 0.2320(14) 0.3852(8) 0.033(2) Uani 0.657(6) 1 d . . P A 1
H14A H 0.124096 0.126848 0.387289 0.050 Uiso 0.657(6) 1 calc R U P A 1
H14B H 0.154173 0.266620 0.326779 0.050 Uiso 0.657(6) 1 calc R U P A 1
H14C H -0.043188 0.261645 0.380193 0.050 Uiso 0.657(6) 1 calc R U P A 1
C15 C -0.1719(7) 0.2254(6) 0.5759(3) 0.0340(12) Uani 0.657(6) 1 d . . P A 1
H15A H -0.123925 0.121897 0.562314 0.051 Uiso 0.657(6) 1 calc R U P A 1
H15B H -0.238566 0.269998 0.523892 0.051 Uiso 0.657(6) 1 calc R U P A 1
H15C H -0.252072 0.241208 0.641722 0.051 Uiso 0.657(6) 1 calc R U P A 1
N3 N 0.3943(3) -0.2178(2) 0.14055(15) 0.0248(5) Uani 1 1 d D . . . .
H3 H 0.427(3) -0.311(2) 0.1666(19) 0.030 Uiso 1 1 d D U . . .
N2 N 0.2383(3) 0.2100(2) 0.03916(15) 0.0254(5) Uani 1 1 d . . . . .
C16 C 0.2853(3) 0.0719(3) 0.07312(17) 0.0225(5) Uani 1 1 d . . . . .
C17 C 0.2552(3) -0.0479(3) 0.02493(18) 0.0247(5) Uani 1 1 d . . . . .
H17 H 0.196122 -0.030998 -0.030556 0.030 Uiso 1 1 calc R U . . .
C18 C 0.3122(3) -0.1872(3) 0.05918(18) 0.0246(5) Uani 1 1 d . . . . .
H18 H 0.293633 -0.263899 0.025117 0.030 Uiso 1 1 calc R U . . .
C19 C 0.4234(3) -0.1069(3) 0.18912(18) 0.0276(6) Uani 1 1 d . . . . .
H19 H 0.480706 -0.128303 0.245237 0.033 Uiso 1 1 calc R U . . .
C20 C 0.3723(3) 0.0349(3) 0.15917(18) 0.0274(6) Uani 1 1 d . . . . .
H20 H 0.394264 0.108225 0.195038 0.033 Uiso 1 1 calc R U . . .
C21 C 0.2573(4) 0.3341(3) 0.0946(2) 0.0360(7) Uani 1 1 d . . . . .
H21A H 0.151611 0.367551 0.147774 0.054 Uiso 1 1 calc R U . . .
H21B H 0.268316 0.412602 0.047779 0.054 Uiso 1 1 calc R U . . .
H21C H 0.364404 0.303267 0.124458 0.054 Uiso 1 1 calc R U . . .
C22 C 0.1421(3) 0.2513(3) -0.0459(2) 0.0317(6) Uani 1 1 d . . . . .
H22A H 0.181352 0.172713 -0.095481 0.048 Uiso 1 1 calc R U . . .
H22B H 0.168597 0.338014 -0.077493 0.048 Uiso 1 1 calc R U . . .
H22C H 0.012992 0.270358 -0.020748 0.048 Uiso 1 1 calc R U . . .
N1A N 0.3255(9) 0.3393(7) 0.3499(5) 0.0199(16) Uani 0.343(6) 1 d D . P A 2
H1A H 0.295(10) 0.425(4) 0.324(5) 0.024 Uiso 0.3425 1 d D U P A 2
C23 C -0.0871(18) 0.2743(11) 0.5855(9) 0.019(3) Uani 0.343(6) 1 d . . P A 2
H23 H -0.180879 0.260950 0.637292 0.023 Uiso 0.343(6) 1 calc R U P A 2
C24 C 0.069(3) 0.255(2) 0.4121(13) 0.023(4) Uani 0.343(6) 1 d . . P A 2
H24 H 0.081439 0.224454 0.344878 0.028 Uiso 0.343(6) 1 calc R U P A 2
C25 C 0.331(2) 0.413(3) 0.5601(17) 0.030(4) Uani 0.343(6) 1 d . . P A 2
H25A H 0.277603 0.510754 0.586975 0.045 Uiso 0.343(6) 1 calc R U P A 2
H25B H 0.421788 0.413854 0.499841 0.045 Uiso 0.343(6) 1 calc R U P A 2
H25C H 0.386336 0.351525 0.610817 0.045 Uiso 0.343(6) 1 calc R U P A 2
C26 C 0.0291(12) 0.3756(10) 0.7203(8) 0.031(2) Uani 0.343(6) 1 d . . P A 2
H26A H 0.139819 0.323067 0.742058 0.047 Uiso 0.343(6) 1 calc R U P A 2
H26B H -0.072854 0.350464 0.763226 0.047 Uiso 0.343(6) 1 calc R U P A 2
H26C H 0.014154 0.479215 0.725428 0.047 Uiso 0.343(6) 1 calc R U P A 2
C27 C 0.0390(15) 0.3352(11) 0.6113(9) 0.018(2) Uani 0.343(6) 1 d . . P A 2
C28 C 0.1842(14) 0.3532(8) 0.5331(8) 0.023(2) Uani 0.343(6) 1 d . . P A 2
C29 C 0.1862(14) 0.3139(8) 0.4334(7) 0.0198(19) Uani 0.343(6) 1 d . . P A 2
C30 C -0.0839(10) 0.2317(9) 0.4881(6) 0.033(2) Uani 0.343(6) 1 d . . P A 2
H30 H -0.171796 0.191552 0.471741 0.039 Uiso 0.343(6) 1 calc R U P A 2

loop_
_atom_site_aniso_label
_atom_site_aniso_U_11
_atom_site_aniso_U_22
_atom_site_aniso_U_33
_atom_site_aniso_U_23
_atom_site_aniso_U_13
_atom_site_aniso_U_12
O1 0.0274(9) 0.0224(10) 0.0308(9) 0.0015(7) 0.0064(7) -0.0021(7)
O2 0.0317(10) 0.0266(10) 0.0248(9) -0.0008(7) 0.0086(7) -0.0086(8)
C1 0.0238(12) 0.0235(13) 0.0229(12) -0.0032(10) -0.0013(10) -0.0102(10)
C2 0.0205(12) 0.0250(13) 0.0202(12) -0.0019(10) 0.0000(9) -0.0087(10)
C3 0.0282(14) 0.0310(16) 0.0436(16) 0.0094(13) 0.0155(12) 0.0068(12)
C4 0.0292(14) 0.0332(16) 0.0403(16) 0.0138(13) 0.0149(12) 0.0027(12)
C5 0.0271(13) 0.0217(13) 0.0284(13) 0.0027(10) -0.0017(11) -0.0029(10)
C6 0.0215(12) 0.0241(14) 0.0271(13) -0.0062(10) 0.0026(10) -0.0022(10)
C7 0.0223(12) 0.0279(14) 0.0199(12) -0.0039(10) 0.0014(10) -0.0096(10)
N1 0.0264(19) 0.022(2) 0.025(2) 0.0000(16) 0.0094(16) 0.0009(15)
C8 0.019(2) 0.020(2) 0.029(3) 0.000(2) 0.006(2) 0.0002(18)
C9 0.024(2) 0.020(2) 0.023(3) -0.002(2) 0.001(2) -0.0027(17)
C10 0.016(3) 0.021(3) 0.032(4) 0.002(2) 0.002(3) -0.004(3)
C11 0.023(2) 0.025(3) 0.021(3) -0.004(3) 0.004(3) -0.0014(18)
C12 0.025(2) 0.028(2) 0.030(2) -0.0043(17) -0.0012(18) -0.0065(17)
C13 0.018(4) 0.024(3) 0.038(4) -0.003(2) 0.002(3) -0.008(3)
C14 0.040(4) 0.037(4) 0.025(5) -0.014(3) -0.005(3) -0.013(3)
C15 0.028(2) 0.038(3) 0.033(3) -0.008(2) 0.0044(19) -0.011(2)
N3 0.0238(11) 0.0191(11) 0.0280(11) -0.0008(9) 0.0046(9) -0.0063(9)
N2 0.0270(11) 0.0209(11) 0.0263(11) -0.0008(9) 0.0031(9) -0.0087(9)
C16 0.0178(11) 0.0232(13) 0.0220(12) -0.0020(10) 0.0088(9) -0.0067(10)
C17 0.0186(12) 0.0280(14) 0.0270(13) -0.0009(11) 0.0010(10) -0.0091(10)
C18 0.0213(12) 0.0243(14) 0.0275(13) -0.0048(10) 0.0034(10) -0.0097(10)
C19 0.0291(13) 0.0294(15) 0.0221(12) -0.0030(11) 0.0035(10) -0.0100(11)
C20 0.0327(14) 0.0234(14) 0.0244(13) -0.0051(10) 0.0052(11) -0.0114(11)
C21 0.0515(17) 0.0218(14) 0.0314(14) -0.0026(11) 0.0020(13) -0.0110(12)
C22 0.0265(13) 0.0300(15) 0.0372(15) 0.0028(12) -0.0011(11) -0.0092(11)
N1A 0.029(4) 0.013(3) 0.013(3) 0.010(3) -0.001(3) -0.001(3)
C23 0.024(7) 0.015(5) 0.019(4) 0.002(3) 0.003(6) -0.011(5)
C24 0.042(7) 0.017(7) 0.010(9) -0.005(6) -0.008(6) -0.004(5)
C25 0.033(10) 0.035(6) 0.029(8) 0.001(6) -0.004(7) -0.022(9)
C26 0.037(5) 0.027(5) 0.025(5) 0.007(4) 0.000(4) -0.007(4)
C27 0.027(6) 0.014(4) 0.008(6) -0.003(4) -0.003(5) 0.001(4)
C28 0.029(5) 0.007(4) 0.030(5) 0.004(4) -0.004(5) -0.003(3)
C29 0.028(5) 0.009(4) 0.022(5) 0.006(3) -0.007(4) -0.005(3)
C30 0.030(4) 0.038(5) 0.031(5) -0.002(3) -0.002(3) -0.013(4)

loop_
_atom_type_symbol
_atom_type_description
_atom_type_scat_dispersion_real
_atom_type_scat_dispersion_imag
_atom_type_scat_source
C C 0.0033 0.0016 'International Tables Vol C Tables 4.2.6.8 and 6.1.1.4'
H H 0.0000 0.0000 'International Tables Vol C Tables 4.2.6.8 and 6.1.1.4'
N N 0.0061 0.0033 'International Tables Vol C Tables 4.2.6.8 and 6.1.1.4'
O O 0.0106 0.0060 'International Tables Vol C Tables 4.2.6.8 and 6.1.1.4'

loop_
_geom_angle_atom_site_label_1
_geom_angle_atom_site_label_2
_geom_angle_atom_site_label_3
_geom_angle
_geom_angle_site_symmetry_1
_geom_angle_site_symmetry_3
_geom_angle_publ_flag
O1 C1 C2 117.2(2) . . ?
O2 C1 O1 123.6(2) . . ?
O2 C1 C2 119.2(2) . . ?
C3 C2 C1 123.9(2) . . ?
C7 C2 C1 118.3(2) . . ?
C7 C2 C3 117.8(2) . . ?
C2 C3 N1A 118.2(3) . . ?
C4 C3 C2 118.4(2) . . ?
C4 C3 N1 119.5(3) . . ?
C4 C3 N1A 117.2(3) . . ?
N1 C3 C2 120.9(3) . . ?
C3 C4 H4 119.2 . . ?
C5 C4 C3 121.6(2) . . ?
C5 C4 H4 119.2 . . ?
C4 C5 H5 119.8 . . ?
C4 C5 C6 120.4(2) . . ?
C6 C5 H5 119.8 . . ?
C5 C6 H6 120.7 . . ?
C7 C6 C5 118.6(2) . . ?
C7 C6 H6 120.7 . . ?
C2 C7 H7 118.5 . . ?
C6 C7 C2 123.1(2) . . ?
C6 C7 H7 118.5 . . ?
C3 N1 H1 114(3) . . ?
C3 N1 C8 124.5(3) . . ?
C8 N1 H1 121(3) . . ?
C9 C8 N1 120.6(6) . . ?
C13 C8 N1 119.2(5) . . ?
C13 C8 C9 120.1(7) . . ?
C8 C9 C14 122.2(8) . . ?
C10 C9 C8 117.5(6) . . ?
C10 C9 C14 120.3(7) . . ?
C9 C10 C15 118.6(7) . . ?
C11 C10 C9 121.3(7) . . ?
C11 C10 C15 120.1(5) . . ?
C10 C11 H11 119.4 . . ?
C10 C11 C12 121.1(6) . . ?
C12 C11 H11 119.4 . . ?
C11 C12 H12 120.7 . . ?
C11 C12 C13 118.6(7) . . ?
C13 C12 H12 120.7 . . ?
C8 C13 C12 121.3(7) . . ?
C8 C13 H13 119.4 . . ?
C12 C13 H13 119.4 . . ?
C9 C14 H14A 109.5 . . ?
C9 C14 H14B 109.5 . . ?
C9 C14 H14C 109.5 . . ?
H14A C14 H14B 109.5 . . ?
H14A C14 H14C 109.5 . . ?
H14B C14 H14C 109.5 . . ?
C10 C15 H15A 109.5 . . ?
C10 C15 H15B 109.5 . . ?
C10 C15 H15C 109.5 . . ?
H15A C15 H15B 109.5 . . ?
H15A C15 H15C 109.5 . . ?
H15B C15 H15C 109.5 . . ?
C18 N3 H3 122.6(16) . . ?
C18 N3 C19 118.9(2) . . ?
C19 N3 H3 118.4(16) . . ?
C16 N2 C21 121.8(2) . . ?
C16 N2 C22 123.0(2) . . ?
C22 N2 C21 114.7(2) . . ?
N2 C16 C17 122.6(2) . . ?
N2 C16 C20 122.1(2) . . ?
C17 C16 C20 115.3(2) . . ?
C16 C17 H17 119.7 . . ?
C18 C17 C16 120.7(2) . . ?
C18 C17 H17 119.7 . . ?
N3 C18 C17 122.3(2) . . ?
N3 C18 H18 118.9 . . ?
C17 C18 H18 118.9 . . ?
N3 C19 H19 118.8 . . ?
N3 C19 C20 122.5(2) . . ?
C20 C19 H19 118.8 . . ?
C16 C20 H20 119.8 . . ?
C19 C20 C16 120.4(2) . . ?
C19 C20 H20 119.8 . . ?
N2 C21 H21A 109.5 . . ?
N2 C21 H21B 109.5 . . ?
N2 C21 H21C 109.5 . . ?
H21A C21 H21B 109.5 . . ?
H21A C21 H21C 109.5 . . ?
H21B C21 H21C 109.5 . . ?
N2 C22 H22A 109.5 . . ?
N2 C22 H22B 109.5 . . ?
N2 C22 H22C 109.5 . . ?
H22A C22 H22B 109.5 . . ?
H22A C22 H22C 109.5 . . ?
H22B C22 H22C 109.5 . . ?
C3 N1A H1A 121(5) . . ?
C3 N1A C29 122.4(5) . . ?
C29 N1A H1A 113(5) . . ?
C27 C23 H23 118.0 . . ?
C27 C23 C30 124.0(11) . . ?
C30 C23 H23 118.0 . . ?
C29 C24 H24 118.4 . . ?
C29 C24 C30 123.1(13) . . ?
C30 C24 H24 118.4 . . ?
H25A C25 H25B 109.5 . . ?
H25A C25 H25C 109.5 . . ?
H25B C25 H25C 109.5 . . ?
C28 C25 H25A 109.5 . . ?
C28 C25 H25B 109.5 . . ?
C28 C25 H25C 109.5 . . ?
H26A C26 H26B 109.5 . . ?
H26A C26 H26C 109.5 . . ?
H26B C26 H26C 109.5 . . ?
C27 C26 H26A 109.5 . . ?
C27 C26 H26B 109.5 . . ?
C27 C26 H26C 109.5 . . ?
C23 C27 C26 120.9(9) . . ?
C23 C27 C28 118.3(11) . . ?
C28 C27 C26 120.7(11) . . ?
C27 C28 C25 119.5(11) . . ?
C29 C28 C25 122.3(14) . . ?
C29 C28 C27 118.2(11) . . ?
C24 C29 N1A 118.0(10) . . ?
C24 C29 C28 122.0(13) . . ?
C28 C29 N1A 120.0(11) . . ?
C23 C30 C24 114.3(12) . . ?
C23 C30 H30 122.8 . . ?
C24 C30 H30 122.8 . . ?

loop_
_geom_bond_atom_site_label_1
_geom_bond_atom_site_label_2
_geom_bond_distance
_geom_bond_site_symmetry_2
_geom_bond_publ_flag
O1 C1 1.286(3) . ?
O2 C1 1.246(3) . ?
C1 C2 1.501(3) . ?
C2 C3 1.419(3) . ?
C2 C7 1.391(3) . ?
C3 C4 1.406(4) . ?
C3 N1 1.418(4) . ?
C3 N1A 1.423(7) . ?
C4 H4 0.9300 . ?
C4 C5 1.368(3) . ?
C5 H5 0.9300 . ?
C5 C6 1.386(3) . ?
C6 H6 0.9300 . ?
C6 C7 1.377(3) . ?
C7 H7 0.9300 . ?
N1 H1 0.858(19) . ?
N1 C8 1.426(7) . ?
C8 C9 1.414(7) . ?
C8 C13 1.375(15) . ?
C9 C10 1.403(9) . ?
C9 C14 1.525(11) . ?
C10 C11 1.362(10) . ?
C10 C15 1.527(7) . ?
C11 H11 0.9300 . ?
C11 C12 1.384(7) . ?
C12 H12 0.9300 . ?
C12 C13 1.387(10) . ?
C13 H13 0.9300 . ?
C14 H14A 0.9600 . ?
C14 H14B 0.9600 . ?
C14 H14C 0.9600 . ?
C15 H15A 0.9600 . ?
C15 H15B 0.9600 . ?
C15 H15C 0.9600 . ?
N3 H3 0.921(17) . ?
N3 C18 1.344(3) . ?
N3 C19 1.348(3) . ?
N2 C16 1.342(3) . ?
N2 C21 1.470(3) . ?
N2 C22 1.459(3) . ?
C16 C17 1.422(3) . ?
C16 C20 1.426(3) . ?
C17 H17 0.9300 . ?
C17 C18 1.362(3) . ?
C18 H18 0.9300 . ?
C19 H19 0.9300 . ?
C19 C20 1.358(3) . ?
C20 H20 0.9300 . ?
C21 H21A 0.9600 . ?
C21 H21B 0.9600 . ?
C21 H21C 0.9600 . ?
C22 H22A 0.9600 . ?
C22 H22B 0.9600 . ?
C22 H22C 0.9600 . ?
N1A H1A 0.86(2) . ?
N1A C29 1.451(13) . ?
C23 H23 0.9300 . ?
C23 C27 1.366(15) . ?
C23 C30 1.367(14) . ?
C24 H24 0.9300 . ?
C24 C29 1.27(3) . ?
C24 C30 1.46(2) . ?
C25 H25A 0.9600 . ?
C25 H25B 0.9600 . ?
C25 H25C 0.9600 . ?
C25 C28 1.51(2) . ?
C26 H26A 0.9600 . ?
C26 H26B 0.9600 . ?
C26 H26C 0.9600 . ?
C26 C27 1.498(13) . ?
C27 C28 1.417(17) . ?
C28 C29 1.390(13) . ?
C30 H30 0.9300 . ?

loop_
_geom_torsion_atom_site_label_1
_geom_torsion_atom_site_label_2
_geom_torsion_atom_site_label_3
_geom_torsion_atom_site_label_4
_geom_torsion
_geom_torsion_site_symmetry_1
_geom_torsion_site_symmetry_2
_geom_torsion_site_symmetry_3
_geom_torsion_site_symmetry_4
_geom_torsion_publ_flag
O1 C1 C2 C3 5.3(4) . . . . ?
O1 C1 C2 C7 -174.9(2) . . . . ?
O2 C1 C2 C3 -174.2(2) . . . . ?
O2 C1 C2 C7 5.6(3) . . . . ?
C1 C2 C3 C4 176.9(3) . . . . ?
C1 C2 C3 N1 -15.7(5) . . . . ?
C1 C2 C3 N1A 25.3(6) . . . . ?
C1 C2 C7 C6 -177.9(2) . . . . ?
C2 C3 C4 C5 1.8(5) . . . . ?
C2 C3 N1 C8 -175.6(4) . . . . ?
C2 C3 N1A C29 176.2(6) . . . . ?
C3 C2 C7 C6 1.9(4) . . . . ?
C3 C4 C5 C6 0.5(5) . . . . ?
C3 N1 C8 C9 -73.6(6) . . . . ?
C3 N1 C8 C13 107.9(7) . . . . ?
C3 N1A C29 C24 -110.6(14) . . . . ?
C3 N1A C29 C28 69.0(10) . . . . ?
C4 C3 N1 C8 -8.4(7) . . . . ?
C4 C3 N1A C29 24.2(10) . . . . ?
C4 C5 C6 C7 -1.6(4) . . . . ?
C5 C6 C7 C2 0.4(4) . . . . ?
C7 C2 C3 C4 -2.9(4) . . . . ?
C7 C2 C3 N1 164.5(3) . . . . ?
C7 C2 C3 N1A -154.5(5) . . . . ?
N1 C3 C4 C5 -165.8(4) . . . . ?
N1 C8 C9 C10 -176.0(4) . . . . ?
N1 C8 C9 C14 4.1(9) . . . . ?
N1 C8 C13 C12 176.1(6) . . . . ?
C8 C9 C10 C11 -0.7(7) . . . . ?
C8 C9 C10 C15 179.7(4) . . . . ?
C9 C8 C13 C12 -2.4(12) . . . . ?
C9 C10 C11 C12 -1.3(8) . . . . ?
C10 C11 C12 C13 1.5(8) . . . . ?
C11 C12 C13 C8 0.4(12) . . . . ?
C13 C8 C9 C10 2.5(8) . . . . ?
C13 C8 C9 C14 -177.4(9) . . . . ?
C14 C9 C10 C11 179.3(7) . . . . ?
C14 C9 C10 C15 -0.4(9) . . . . ?
C15 C10 C11 C12 178.3(4) . . . . ?
N3 C19 C20 C16 -0.4(4) . . . . ?
N2 C16 C17 C18 177.1(2) . . . . ?
N2 C16 C20 C19 -177.7(2) . . . . ?
C16 C17 C18 N3 1.7(3) . . . . ?
C17 C16 C20 C19 1.1(3) . . . . ?
C18 N3 C19 C20 0.2(3) . . . . ?
C19 N3 C18 C17 -0.9(3) . . . . ?
C20 C16 C17 C18 -1.7(3) . . . . ?
C21 N2 C16 C17 175.2(2) . . . . ?
C21 N2 C16 C20 -6.1(3) . . . . ?
C22 N2 C16 C17 4.0(3) . . . . ?
C22 N2 C16 C20 -177.3(2) . . . . ?
N1A C3 C4 C5 153.7(5) . . . . ?
C23 C27 C28 C25 -176.8(13) . . . . ?
C23 C27 C28 C29 2.8(12) . . . . ?
C25 C28 C29 N1A -4.4(15) . . . . ?
C25 C28 C29 C24 175.2(16) . . . . ?
C26 C27 C28 C25 0.4(16) . . . . ?
C26 C27 C28 C29 -180.0(7) . . . . ?
C27 C23 C30 C24 0.9(16) . . . . ?
C27 C28 C29 N1A 176.0(6) . . . . ?
C27 C28 C29 C24 -4.4(15) . . . . ?
C29 C24 C30 C23 -2(2) . . . . ?
C30 C23 C27 C26 -178.4(9) . . . . ?
C30 C23 C27 C28 -1.2(15) . . . . ?
C30 C24 C29 N1A -176.1(12) . . . . ?
C30 C24 C29 C28 4(2) . . . . ?
